data_2021042
loop_
_publ_author_name
'Cui, Wen'
'Wang, Ruyu'
'Shu, Xi'
'Fan, Yu'
'Liu, Yang'
'Jin, Yongdong'
'Xia, Chuanqin'
'Huang, Chao'

_publ_section_title
;
 Hydrothermal synthesis, crystal structure and properties of a
 two-dimensional uranyl coordination polymer based on a flexible
 zwitterionic ligand
;
_journal_coeditor_code FP3045
_journal_issue 3
_journal_name_full 'Acta Crystallographica Section C'
_journal_page_first
;
;
_journal_paper_doi 10.1107/S2053229618002279
_journal_volume 74
_journal_year 2018
_chemical_formula_iupac '[U2 O4 (S O4)2 (C20 H16 N2 O4)]'
_chemical_formula_moiety 'C20 H16 N2 O16 S2 U2'
_chemical_formula_sum 'C20 H16 N2 O16 S2 U2'
_chemical_formula_weight 1080.52
_chemical_name_systematic
Poly[tetraoxido{\m~2~-1,1'-[1,4-phenylenebis(methylene)]bis(pyridin-1-ium-4-carboxylate)}di-\m~3~-sulfato-diuranium(VI)]
_space_group_crystal_system triclinic
_space_group_IT_number 2
_space_group_name_Hall '-P 1'
_space_group_name_H-M_alt 'P -1'
_symmetry_space_group_name_Hall '-P 1'
_symmetry_space_group_name_H-M 'P -1'
_atom_sites_solution_hydrogens geom
_audit_creation_method
;
Olex2 1.2
(compiled 2015.09.30 svn.r3233 for OlexSys, GUI svn.r5103)
;
_cell_angle_alpha 108.581(4)
_cell_angle_beta 90.930(3)
_cell_angle_gamma 92.396(3)
_cell_formula_units_Z 1
_cell_length_a 6.9406(2)
_cell_length_b 8.5527(3)
_cell_length_c 12.7193(6)
_cell_measurement_reflns_used 4875
_cell_measurement_temperature 288.2(3)
_cell_measurement_theta_max 71.7770
_cell_measurement_theta_min 3.6570
_cell_volume 714.70(5)
_computing_cell_refinement
;
CrysAlis PRO (Agilent, 2014)
;
_computing_data_collection
;
CrysAlis PRO (Agilent, 2014)
;
_computing_data_reduction
;
CrysAlis PRO (Agilent, 2014)
;
_computing_molecular_graphics
;
<i>OLEX2</i> (Dolomanov <i>et al.</i>,  2009)
;
_computing_publication_material
;
<i>OLEX2</i> (Dolomanov <i>et al.</i>,  2009)
;
_computing_structure_refinement
;
SHELXL2014 (Sheldrick, 2015b)
;
_computing_structure_solution
;
SHELXT (Sheldrick, 2015a)
;
_diffrn_ambient_temperature 288.2(3)
_diffrn_detector_area_resol_mean 15.9595
_diffrn_measured_fraction_theta_full 0.999
_diffrn_measured_fraction_theta_max 0.999
_diffrn_measurement_device 'four-circle diffractometer'
_diffrn_measurement_device_type 'Agilent Gemini Dual Source diffractometer with an Eos detector'
_diffrn_measurement_method '\w scans'
_diffrn_radiation_monochromator graphite
_diffrn_radiation_type CuK\a
_diffrn_radiation_wavelength 1.54184
_diffrn_reflns_av_R_equivalents 0.0640
_diffrn_reflns_limit_h_max 8
_diffrn_reflns_limit_h_min -7
_diffrn_reflns_limit_k_max 10
_diffrn_reflns_limit_k_min -8
_diffrn_reflns_limit_l_max 15
_diffrn_reflns_limit_l_min -15
_diffrn_reflns_number 7889
_diffrn_reflns_theta_full 66.596
_diffrn_reflns_theta_max 66.596
_diffrn_reflns_theta_min 3.668
_exptl_absorpt_coefficient_mu 33.715
_exptl_absorpt_correction_T_max 1.00000
_exptl_absorpt_correction_T_min 0.12137
_exptl_absorpt_correction_type multi-scan
_exptl_absorpt_process_details
;
(CrysAlis PRO; Agilent, 2014)
;
_exptl_crystal_colour 'clear orangish orange'
_exptl_crystal_density_diffrn 2.511
_exptl_crystal_description ' '
_exptl_crystal_F_000 494
_exptl_crystal_size_max 0.1
_exptl_crystal_size_mid 0.06
_exptl_crystal_size_min 0.06
_refine_diff_density_max 2.909
_refine_diff_density_min -2.232
_refine_ls_extinction_method none
_refine_ls_goodness_of_fit_ref 1.063
_refine_ls_hydrogen_treatment constr
_refine_ls_matrix_type full
_refine_ls_number_parameters 190
_refine_ls_number_reflns 2521
_refine_ls_number_restraints 0
_refine_ls_restrained_S_all 1.063
_refine_ls_R_factor_all 0.0476
_refine_ls_R_factor_gt 0.0456
_refine_ls_shift/su_max 0.000
_refine_ls_shift/su_mean 0.000
_refine_ls_structure_factor_coef Fsqd
_refine_ls_weighting_details 'w=1/[\s^2^(Fo^2^)+(0.0780P)^2^] where P=(Fo^2^+2Fc^2^)/3'
_refine_ls_weighting_scheme calc
_refine_ls_wR_factor_gt 0.1093
_refine_ls_wR_factor_ref 0.1113
_reflns_number_gt 2372
_reflns_number_total 2521
_reflns_threshold_expression 'I > 2\s(I)'
_cod_data_source_file fp3045sup1.cif
_cod_data_source_block I
_cod_database_code 2021042
_shelx_space_group_comment
;
The symmetry employed for this shelxl refinement is uniquely defined
by the following loop, which should always be used as a source of
symmetry information in preference to the above space-group names.
They are only intended as comments.
;

loop_
_space_group_symop_operation_xyz
'x, y, z'
'-x, -y, -z'

loop_
_atom_site_type_symbol
_atom_site_label
_atom_site_fract_x
_atom_site_fract_y
_atom_site_fract_z
_atom_site_U_iso_or_equiv
_atom_site_adp_type
_atom_site_calc_flag
_atom_site_occupancy
S S2 0.2516(3) 0.5572(3) 0.12876(18) 0.0232(5) Uani d 1
O O3 0.0929(10) 0.6697(9) 0.1300(6) 0.0284(15) Uani d 1
O O4 0.9521(12) 0.7640(11) 0.3536(6) 0.0399(19) Uani d 1
O O5 0.2274(13) 0.4741(10) 0.2105(7) 0.0388(19) Uani d 1
N N6 0.8345(13) 0.8894(10) 0.7584(7) 0.0242(17) Uani d 1
O O7 0.4355(11) 0.6602(11) 0.1476(7) 0.0366(18) Uani d 1
O O8 0.7726(13) 0.8820(10) 0.1700(7) 0.0353(18) Uani d 1
O O9 0.6372(12) 0.7869(11) 0.3654(7) 0.0415(19) Uani d 1
O OA 0.7646(12) 0.4695(10) 0.1901(8) 0.0363(18) Uani d 1
C CB 0.8198(18) 0.8320(14) 0.5337(9) 0.033(2) Uani d 1
C CC 0.6669(15) 0.9619(13) 0.9388(9) 0.027(2) Uani d 1
O OD 0.2548(13) 0.4338(11) 0.0162(7) 0.0392(19) Uani d 1
C CE 0.5118(17) 0.8475(13) 0.9193(9) 0.030(2) Uani d 1
H HE 0.5199 0.7448 0.8656 0.036 Uiso calc 1
C CF 0.8052(19) 0.7951(14) 0.4123(10) 0.036(3) Uani d 1
C CG 0.3449(16) 0.8844(11) 0.9790(8) 0.027(2) Uani d 1
H HG 0.2412 0.8073 0.9645 0.032 Uiso calc 1
C CH 0.8535(15) 0.9215(13) 0.8808(8) 0.027(2) Uani d 1
H HA 0.9023 0.8248 0.8942 0.033 Uiso calc 1
H HB 0.9472 1.0127 0.9121 0.033 Uiso calc 1
C CI 0.7004(19) 0.9601(16) 0.7153(10) 0.039(3) Uani d 1
H HI 0.6155 1.0299 0.7614 0.046 Uiso calc 1
C CJ 0.9679(19) 0.7971(16) 0.6944(10) 0.038(3) Uani d 1
H HJ 1.0619 0.7515 0.7270 0.046 Uiso calc 1
C CK 0.688(2) 0.9292(17) 0.6010(10) 0.044(3) Uani d 1
H HK 0.5903 0.9740 0.5702 0.052 Uiso calc 1
C CL 0.9673(19) 0.7693(15) 0.5821(10) 0.039(3) Uani d 1
H HL 1.0632 0.7098 0.5390 0.047 Uiso calc 1
U U1 0.76728(4) 0.67383(3) 0.17665(2) 0.02069(16) Uani d 1

loop_
_atom_site_aniso_label
_atom_site_aniso_U_11
_atom_site_aniso_U_22
_atom_site_aniso_U_33
_atom_site_aniso_U_12
_atom_site_aniso_U_13
_atom_site_aniso_U_23
S2 0.0141(11) 0.0340(11) 0.0202(10) 0.0047(9) 0.0012(8) 0.0064(9)
O3 0.009(3) 0.042(4) 0.036(4) 0.007(3) 0.005(3) 0.015(3)
O4 0.027(4) 0.064(5) 0.027(4) 0.009(4) 0.003(3) 0.011(4)
O5 0.045(5) 0.044(4) 0.034(4) 0.013(4) 0.007(4) 0.020(4)
N6 0.023(4) 0.028(4) 0.023(4) 0.001(3) -0.002(3) 0.010(3)
O7 0.007(3) 0.053(5) 0.050(5) 0.003(3) -0.002(3) 0.017(4)
O8 0.031(5) 0.038(4) 0.040(4) 0.007(3) 0.000(4) 0.017(4)
O9 0.025(4) 0.063(5) 0.035(4) 0.007(4) -0.002(3) 0.012(4)
OA 0.023(4) 0.041(4) 0.049(5) -0.001(3) -0.004(4) 0.020(4)
CB 0.034(6) 0.034(5) 0.031(6) 0.008(5) 0.003(5) 0.010(4)
CC 0.017(5) 0.037(5) 0.031(5) 0.002(4) 0.003(4) 0.017(4)
OD 0.032(5) 0.052(5) 0.027(4) 0.010(4) 0.000(3) 0.003(4)
CE 0.028(6) 0.028(5) 0.032(5) 0.003(4) 0.004(5) 0.006(4)
CF 0.038(7) 0.032(5) 0.031(6) 0.010(5) 0.006(5) 0.001(4)
CG 0.027(6) 0.022(4) 0.030(5) 0.004(4) -0.005(4) 0.007(4)
CH 0.020(5) 0.040(5) 0.022(5) 0.004(4) 0.001(4) 0.008(4)
CI 0.038(7) 0.050(6) 0.031(6) 0.013(5) 0.004(5) 0.015(5)
CJ 0.034(7) 0.050(6) 0.033(6) 0.016(5) 0.007(5) 0.016(5)
CK 0.046(8) 0.056(7) 0.030(6) 0.020(6) 0.004(5) 0.014(5)
CL 0.035(7) 0.051(6) 0.030(6) 0.015(5) 0.006(5) 0.008(5)
U1 0.0137(2) 0.0255(2) 0.0218(2) 0.00204(13) 0.00166(13) 0.00585(14)

loop_
_atom_type_symbol
_atom_type_description
_atom_type_scat_dispersion_real
_atom_type_scat_dispersion_imag
_atom_type_scat_source
C C 0.0181 0.0091 'International Tables Vol C Tables 4.2.6.8 and 6.1.1.4'
H H 0.0000 0.0000 'International Tables Vol C Tables 4.2.6.8 and 6.1.1.4'
N N 0.0311 0.0180 'International Tables Vol C Tables 4.2.6.8 and 6.1.1.4'
O O 0.0492 0.0322 'International Tables Vol C Tables 4.2.6.8 and 6.1.1.4'
S S 0.3331 0.5567 'International Tables Vol C Tables 4.2.6.8 and 6.1.1.4'
U U -4.3638 13.4090 'International Tables Vol C Tables 4.2.6.8 and 6.1.1.4'

loop_
_geom_angle_atom_site_label_1
_geom_angle_atom_site_label_2
_geom_angle_atom_site_label_3
_geom_angle_site_symmetry_1
_geom_angle_site_symmetry_3
_geom_angle
_geom_angle_publ_flag
O5 S2 O3 . . 112.0(5) ?
O5 S2 O7 . . 112.0(5) ?
O5 S2 OD . . 109.9(5) ?
O7 S2 O3 . . 106.7(4) ?
OD S2 O3 . . 108.3(5) ?
OD S2 O7 . . 107.8(5) ?
S2 O3 U1 . 1_455 134.7(4) ?
CF O4 U1 . . 94.5(7) ?
CI N6 CH . . 121.1(9) ?
CI N6 CJ . . 121.2(10) ?
CJ N6 CH . . 117.4(9) ?
S2 O7 U1 . . 147.3(5) ?
CF O9 U1 . . 92.3(7) ?
CK CB CF . . 120.3(11) ?
CK CB CL . . 119.0(11) ?
CL CB CF . . 120.6(11) ?
CE CC CG . 2_677 119.3(10) ?
CE CC CH . . 122.0(10) ?
CG CC CH 2_677 . 118.5(9) ?
S2 OD U1 . 2_665 158.9(6) ?
CC CE HE . . 119.6 ?
CC CE CG . . 120.9(10) ?
CG CE HE . . 119.6 ?
O4 CF O9 . . 119.8(11) ?
O4 CF CB . . 121.2(11) ?
O9 CF CB . . 118.9(11) ?
CC CG HG 2_677 . 120.1 ?
CE CG CC . 2_677 119.8(10) ?
CE CG HG . . 120.1 ?
N6 CH HA . . 108.9 ?
N6 CH HB . . 108.9 ?
CC CH N6 . . 113.2(8) ?
CC CH HA . . 108.9 ?
CC CH HB . . 108.9 ?
HA CH HB . . 107.8 ?
N6 CI HI . . 120.1 ?
N6 CI CK . . 119.8(12) ?
CK CI HI . . 120.1 ?
N6 CJ HJ . . 119.4 ?
N6 CJ CL . . 121.1(11) ?
CL CJ HJ . . 119.4 ?
CB CK CI . . 119.8(12) ?
CB CK HK . . 120.1 ?
CI CK HK . . 120.1 ?
CB CL HL . . 120.6 ?
CJ CL CB . . 118.7(11) ?
CJ CL HL . . 120.6 ?
O3 U1 O4 1_655 . 74.2(3) y
O3 U1 O9 1_655 . 126.6(3) y
O4 U1 O9 . . 53.0(3) y
O7 U1 O3 . 1_655 157.1(3) y
O7 U1 O4 . . 128.3(3) y
O7 U1 O9 . . 75.4(3) y
O7 U1 OD . 2_665 79.5(3) y
O8 U1 O3 . 1_655 86.7(3) y
O8 U1 O4 . . 91.6(3) y
O8 U1 O7 . . 88.4(3) y
O8 U1 O9 . . 87.3(4) y
O8 U1 OD . 2_665 90.7(4) y
OA U1 O3 . 1_655 93.4(3) y
OA U1 O4 . . 85.9(3) y
OA U1 O7 . . 92.5(3) y
OA U1 O8 . . 177.4(3) y
OA U1 O9 . . 90.5(4) y
OA U1 OD . 2_665 91.9(4) y
OD U1 O3 2_665 1_655 78.2(3) y
OD U1 O4 2_665 . 152.1(3) y
OD U1 O9 2_665 . 154.8(3) y

loop_
_geom_bond_atom_site_label_1
_geom_bond_atom_site_label_2
_geom_bond_site_symmetry_2
_geom_bond_distance
_geom_bond_publ_flag
S2 O3 . 1.490(7) y
S2 O5 . 1.442(8) y
S2 O7 . 1.492(8) y
S2 OD . 1.484(8) y
O3 U1 1_455 2.344(7) y
O4 CF . 1.260(15) ?
O4 U1 . 2.454(8) y
N6 CH . 1.494(12) ?
N6 CI . 1.332(15) ?
N6 CJ . 1.349(16) ?
O7 U1 . 2.318(7) y
O8 U1 . 1.808(8) y
O9 CF . 1.290(16) ?
O9 U1 . 2.485(9) ?
OA U1 . 1.809(8) y
CB CF . 1.475(16) ?
CB CK . 1.379(18) ?
CB CL . 1.397(16) ?
CC CE . 1.388(15) ?
CC CG 2_677 1.402(15) ?
CC CH . 1.499(15) ?
OD U1 2_665 2.330(8) y
CE HE . 0.9300 ?
CE CG . 1.387(16) ?
CG CC 2_677 1.402(15) ?
CG HG . 0.9300 ?
CH HA . 0.9700 ?
CH HB . 0.9700 ?
CI HI . 0.9300 ?
CI CK . 1.393(16) ?
CJ HJ . 0.9300 ?
CJ CL . 1.371(17) ?
CK HK . 0.9300 ?
CL HL . 0.9300 ?
U1 O3 1_655 2.344(7) ?
U1 OD 2_665 2.330(8) ?

_cod_database_fobs_code 2021042
